data_7701998
loop_
_publ_author_name
'Xiao, Dawei'
'Cai, Zhongzheng'
'Do, Loi'

_publ_section_title
;
 Accelerating Ethylene Polymerization Using Secondary Metal Ions in
 Tetrahydrofuran
;
_journal_name_full 'Dalton Transactions'
_journal_paper_doi 10.1039/C9DT04288A
_journal_year 2019
_chemical_formula_sum 'C37.47 H54.87 F12 Na Ni O9.53 P2 Sb2'
_chemical_formula_weight 1272.95
_space_group_crystal_system triclinic
_space_group_IT_number 2
_space_group_name_Hall '-P 1'
_space_group_name_H-M_alt 'P -1'
_atom_sites_solution_hydrogens geom
_audit_creation_method SHELXL-2018/3
_audit_update_record
;
2019-09-09 deposited with the CCDC.	2019-11-22 downloaded from the CCDC.
;
_cell_angle_alpha 97.691(2)
_cell_angle_beta 105.207(2)
_cell_angle_gamma 108.910(2)
_cell_formula_units_Z 2
_cell_length_a 10.2493(17)
_cell_length_b 15.708(3)
_cell_length_c 17.072(3)
_cell_measurement_reflns_used 7011
_cell_measurement_temperature 173(2)
_cell_measurement_theta_max 27.85
_cell_measurement_theta_min 2.55
_cell_volume 2436.0(8)
_computing_cell_refinement 'Bruker SAINT'
_computing_data_collection 'Bruker APEX2'
_computing_data_reduction 'Bruker SAINT'
_computing_molecular_graphics 'Bruker SHELXTL'
_computing_publication_material 'Bruker SHELXTL'
_computing_structure_refinement 'SHELXL-2018/3 (Sheldrick, 2018)'
_computing_structure_solution 'SHELXT 2018/2 (Sheldrick, 2018)'
_diffrn_ambient_temperature 173(2)
_diffrn_measured_fraction_theta_full 0.982
_diffrn_measured_fraction_theta_max 0.859
_diffrn_measurement_device_type 'Bruker APEX-II CCD'
_diffrn_measurement_method '\f and \w scans'
_diffrn_radiation_type MoK\a
_diffrn_radiation_wavelength 0.71073
_diffrn_reflns_av_R_equivalents 0.0142
_diffrn_reflns_av_unetI/netI 0.0326
_diffrn_reflns_Laue_measured_fraction_full 0.982
_diffrn_reflns_Laue_measured_fraction_max 0.859
_diffrn_reflns_limit_h_max 13
_diffrn_reflns_limit_h_min -13
_diffrn_reflns_limit_k_max 20
_diffrn_reflns_limit_k_min -21
_diffrn_reflns_limit_l_max 22
_diffrn_reflns_limit_l_min -21
_diffrn_reflns_number 14506
_diffrn_reflns_point_group_measured_fraction_full 0.982
_diffrn_reflns_point_group_measured_fraction_max 0.859
_diffrn_reflns_theta_full 25.242
_diffrn_reflns_theta_max 28.555
_diffrn_reflns_theta_min 1.273
_exptl_absorpt_coefficient_mu 1.653
_exptl_absorpt_correction_T_max 0.7457
_exptl_absorpt_correction_T_min 0.6557
_exptl_absorpt_correction_type empirical
_exptl_absorpt_process_details sadabs
_exptl_crystal_colour yellow
_exptl_crystal_density_diffrn 1.735
_exptl_crystal_description block
_exptl_crystal_F_000 1270
_exptl_crystal_size_max 0.21
_exptl_crystal_size_mid 0.12
_exptl_crystal_size_min 0.09
_refine_diff_density_max 1.607
_refine_diff_density_min -2.004
_refine_diff_density_rms 0.173
_refine_ls_extinction_method none
_refine_ls_goodness_of_fit_ref 1.034
_refine_ls_hydrogen_treatment constr
_refine_ls_matrix_type full
_refine_ls_number_parameters 612
_refine_ls_number_reflns 10664
_refine_ls_number_restraints 440
_refine_ls_restrained_S_all 1.064
_refine_ls_R_factor_all 0.0887
_refine_ls_R_factor_gt 0.0731
_refine_ls_shift/su_max 0.000
_refine_ls_shift/su_mean 0.000
_refine_ls_structure_factor_coef Fsqd
_refine_ls_weighting_details 'w=1/[\s^2^(Fo^2^)+(0.1143P)^2^+17.2637P] where P=(Fo^2^+2Fc^2^)/3'
_refine_ls_weighting_scheme calc
_refine_ls_wR_factor_gt 0.2113
_refine_ls_wR_factor_ref 0.2261
_reflns_Friedel_coverage 0.000
_reflns_number_gt 8506
_reflns_number_total 10664
_reflns_threshold_expression 'I > 2\s(I)'
_cod_data_source_file c9dt04288a2.cif
_cod_data_source_block 4aNa
_cod_original_cell_volume 2436.0(7)
_cod_database_code 7701998
_shelx_shelxl_version_number 2018/3
_shelx_space_group_comment
; 
The symmetry employed for this shelxl refinement is uniquely defined 
by the following loop, which should always be used as a source of 
symmetry information in preference to the above space-group names. 
They are only intended as comments. 
;

loop_
_space_group_symop_operation_xyz
'x, y, z'
'-x, -y, -z'

loop_
_atom_site_label
_atom_site_type_symbol
_atom_site_fract_x
_atom_site_fract_y
_atom_site_fract_z
_atom_site_U_iso_or_equiv
_atom_site_adp_type
_atom_site_occupancy
_atom_site_site_symmetry_order
_atom_site_calc_flag
_atom_site_refinement_flags_posn
_atom_site_refinement_flags_adp
_atom_site_refinement_flags_occupancy
_atom_site_disorder_assembly
_atom_site_disorder_group
Na1 Na 0.6328(3) 0.75248(19) 0.42415(17) 0.0378(6) Uani 1 1 d . . . . .
C1 C 0.2816(9) 0.4452(5) 0.1793(5) 0.0439(16) Uani 1 1 d . . . . .
C2 C 0.4050(10) 0.4750(6) 0.1556(6) 0.054(2) Uani 1 1 d . . . . .
H2 H 0.485830 0.529052 0.189491 0.065 Uiso 1 1 calc R U . . .
C3 C 0.4134(13) 0.4276(8) 0.0836(6) 0.070(3) Uani 1 1 d . . . . .
H3 H 0.497590 0.450038 0.067179 0.084 Uiso 1 1 calc R U . . .
C4 C 0.2989(15) 0.3484(8) 0.0366(6) 0.075(3) Uani 1 1 d . . . . .
H4 H 0.305380 0.313993 -0.011452 0.090 Uiso 1 1 calc R U . . .
C5 C 0.1717(13) 0.3173(7) 0.0584(5) 0.066(3) Uani 1 1 d . . . . .
H5 H 0.091013 0.263619 0.023720 0.080 Uiso 1 1 calc R U . . .
C6 C 0.1633(10) 0.3647(5) 0.1308(5) 0.0482(19) Uani 1 1 d . . . . .
C7 C 0.0082(14) 0.2109(6) 0.1837(6) 0.073(2) Uani 1 1 d . U . . .
C8 C 0.1405(17) 0.2005(8) 0.2069(7) 0.085(3) Uani 1 1 d . U . . .
H8 H 0.222410 0.246515 0.201357 0.102 Uiso 1 1 calc R U . . .
C9 C 0.1618(19) 0.1250(9) 0.2386(8) 0.098(3) Uani 1 1 d . U . . .
H9 H 0.253255 0.118147 0.253802 0.118 Uiso 1 1 calc R U . . .
C10 C 0.036(2) 0.0622(10) 0.2452(9) 0.107(3) Uani 1 1 d . U . . .
H10 H 0.045469 0.010673 0.266187 0.129 Uiso 1 1 calc R U . . .
C11 C -0.0903(19) 0.0655(9) 0.2265(8) 0.097(3) Uani 1 1 d . U . . .
H11 H -0.169552 0.018644 0.233509 0.117 Uiso 1 1 calc R U . . .
C12 C -0.1106(18) 0.1437(8) 0.1937(7) 0.090(2) Uani 1 1 d . U . . .
C13 C -0.364(2) 0.0993(11) 0.1872(10) 0.135(5) Uani 1 1 d . U . . .
H13A H -0.439290 0.126316 0.177012 0.203 Uiso 1 1 calc R U . . .
H13B H -0.342184 0.090526 0.244272 0.203 Uiso 1 1 calc R U . . .
H13C H -0.400220 0.039334 0.147241 0.203 Uiso 1 1 calc R U . . .
C14 C -0.1446(11) 0.2895(8) 0.0561(6) 0.070(2) Uani 1 1 d . U . . .
C15 C -0.2271(15) 0.2019(10) 0.0068(7) 0.097(3) Uani 1 1 d . U . . .
H15 H -0.209164 0.150051 0.022792 0.116 Uiso 1 1 calc R U . . .
C16 C -0.3392(17) 0.1890(12) -0.0681(9) 0.112(3) Uani 1 1 d . U . . .
H16 H -0.396304 0.128613 -0.102910 0.134 Uiso 1 1 calc R U . . .
C17 C -0.3634(16) 0.2619(11) -0.0891(8) 0.105(3) Uani 1 1 d . U . . .
H17 H -0.440931 0.251655 -0.138721 0.125 Uiso 1 1 calc R U . . .
C18 C -0.2811(13) 0.3542(10) -0.0421(7) 0.084(3) Uani 1 1 d . U . . .
H18 H -0.300690 0.405068 -0.059477 0.101 Uiso 1 1 calc R U . . .
C19 C -0.1702(11) 0.3666(8) 0.0307(6) 0.068(2) Uani 1 1 d . U . . .
C20 C -0.1059(14) 0.5308(9) 0.0665(8) 0.080(3) Uani 1 1 d . U . . .
H20A H -0.091743 0.540943 0.013409 0.120 Uiso 1 1 calc R U . . .
H20B H -0.038059 0.584649 0.111877 0.120 Uiso 1 1 calc R U . . .
H20C H -0.206401 0.522249 0.063299 0.120 Uiso 1 1 calc R U . . .
C21 C 0.5023(11) 0.4923(6) 0.3768(6) 0.059(2) Uani 1 1 d . . . . .
H21A H 0.457263 0.477505 0.420490 0.071 Uiso 1 1 calc R U . . .
H21B H 0.478033 0.433616 0.336265 0.071 Uiso 1 1 calc R U . . .
C22 C 0.6604(10) 0.5387(7) 0.4146(7) 0.063(2) Uani 1 1 d . . . . .
H22A H 0.701115 0.497358 0.442726 0.076 Uiso 1 1 calc R U . . .
H22B H 0.704967 0.553282 0.370772 0.076 Uiso 1 1 calc R U . . .
C23 C 0.8476(11) 0.6528(7) 0.5221(7) 0.065(2) Uani 1 1 d . . . . .
H23A H 0.865236 0.607985 0.555130 0.079 Uiso 1 1 calc R U . . .
H23B H 0.907838 0.659090 0.484839 0.079 Uiso 1 1 calc R U . . .
C24 C 0.8852(11) 0.7405(6) 0.5766(6) 0.068(3) Uani 1 1 d . . . . .
H24A H 0.988752 0.762652 0.612013 0.081 Uiso 1 1 calc R U . . .
H24B H 0.825040 0.732649 0.613912 0.081 Uiso 1 1 calc R U . . .
C25 C 0.9928(9) 0.8656(7) 0.5199(6) 0.060(2) Uani 1 1 d . . . . .
H25A H 1.032326 0.826411 0.491724 0.089 Uiso 1 1 calc R U . . .
H25B H 1.065438 0.902714 0.574017 0.089 Uiso 1 1 calc R U . . .
H25C H 0.969174 0.906919 0.485203 0.089 Uiso 1 1 calc R U . . .
C26 C 0.2333(9) 0.6639(5) 0.3077(6) 0.0480(18) Uani 1 1 d . . . . .
H26A H 0.282404 0.662087 0.365405 0.058 Uiso 1 1 calc R U . . .
H26B H 0.127771 0.646074 0.299200 0.058 Uiso 1 1 calc R U . . .
C27 C 0.2952(10) 0.7593(5) 0.2951(6) 0.052(2) Uani 1 1 d . . . . .
H27A H 0.253181 0.759206 0.235866 0.063 Uiso 1 1 calc R U . . .
H27B H 0.269581 0.802660 0.330103 0.063 Uiso 1 1 calc R U . . .
C28 C 0.5261(14) 0.8816(7) 0.3155(8) 0.081(3) Uani 1 1 d . U . . .
H28A H 0.604948 0.882500 0.291864 0.097 Uiso 1 1 calc R U . . .
H28B H 0.458670 0.903127 0.277941 0.097 Uiso 1 1 calc R U . . .
C29 C 0.5876(14) 0.9435(7) 0.3949(8) 0.080(3) Uani 1 1 d . U . . .
H29A H 0.636505 1.006984 0.389363 0.096 Uiso 1 1 calc R U . . .
H29B H 0.509161 0.943928 0.418500 0.096 Uiso 1 1 calc R U . . .
C30 C 0.7254(13) 0.9714(6) 0.5305(8) 0.075(3) Uani 1 1 d . . . . .
H30A H 0.765427 1.037405 0.531260 0.113 Uiso 1 1 calc R U . . .
H30B H 0.798355 0.956000 0.569430 0.113 Uiso 1 1 calc R U . . .
H30C H 0.637854 0.958034 0.547277 0.113 Uiso 1 1 calc R U . . .
C31 C -0.0769(12) 0.4747(8) 0.3492(7) 0.070(3) Uani 1 1 d . . . . .
H31A H -0.107183 0.439964 0.389809 0.085 Uiso 1 1 calc R U . . .
H31B H -0.017066 0.541374 0.373922 0.085 Uiso 1 1 calc R U . . .
C32 C -0.1801(12) 0.4510(10) 0.2684(8) 0.080(3) Uani 1 1 d . . . . .
H32 H -0.208342 0.497265 0.246690 0.096 Uiso 1 1 calc R U . . .
C33 C -0.2385(11) 0.3628(10) 0.2221(7) 0.085(4) Uani 1 1 d . . . . .
H33A H -0.288802 0.353003 0.161711 0.102 Uiso 1 1 calc R U . . .
H33B H -0.288603 0.314489 0.247503 0.102 Uiso 1 1 calc R U . . .
O1 O -0.2341(11) 0.1608(6) 0.1770(5) 0.096(2) Uani 1 1 d . U . . .
O2 O -0.0788(7) 0.4490(5) 0.0825(4) 0.0611(15) Uani 1 1 d . U . . .
O3 O 0.4455(6) 0.5552(3) 0.3337(3) 0.0477(13) Uani 1 1 d . . . . .
O4 O 0.6926(6) 0.6201(4) 0.4726(4) 0.0543(15) Uani 1 1 d . . . . .
O5 O 0.8644(6) 0.8089(4) 0.5328(4) 0.0521(14) Uani 1 1 d . . . . .
O6 O 0.2564(5) 0.5991(3) 0.2470(3) 0.0420(11) Uani 1 1 d . . . . .
O7 O 0.4486(7) 0.7887(4) 0.3172(4) 0.0583(16) Uani 1 1 d . . . . .
O8 O 0.6889(6) 0.9182(4) 0.4494(4) 0.0568(15) Uani 1 1 d . . . . .
O9 O 0.1864(6) 0.4614(4) 0.3155(3) 0.0469(12) Uani 1 1 d . . . . .
F1 F 0.5108(7) 0.7465(5) 0.5197(4) 0.0768(17) Uani 1 1 d . . . . .
F2 F 0.2476(7) 0.6396(5) 0.5075(4) 0.0812(18) Uani 1 1 d . . . . .
F3 F 0.4535(6) 0.7007(4) 0.6539(4) 0.0669(14) Uani 1 1 d . . . . .
F4 F 0.2365(7) 0.7610(6) 0.6235(4) 0.089(2) Uani 1 1 d . . . . .
F5 F 0.5034(8) 0.8713(4) 0.6399(4) 0.0838(19) Uani 1 1 d . . . . .
F6 F 0.3034(9) 0.8115(5) 0.4923(4) 0.087(2) Uani 1 1 d . . . . .
F7 F 0.7255(7) 0.7403(5) 0.3161(4) 0.0799(16) Uani 1 1 d . U . . .
F8 F 0.9327(9) 0.6850(7) 0.3081(5) 0.1118(11) Uani 1 1 d . U . . .
F9 F 0.6989(9) 0.6390(7) 0.1742(5) 0.1118(11) Uani 1 1 d . U . . .
F10 F 0.9474(9) 0.7517(7) 0.1736(5) 0.1118(11) Uani 1 1 d . U . . .
F11 F 0.7438(9) 0.8150(7) 0.1869(5) 0.1118(11) Uani 1 1 d . U . . .
F12 F 0.9778(9) 0.8585(7) 0.3127(5) 0.1118(11) Uani 1 1 d . U . . .
P1 P 0.2839(2) 0.51343(12) 0.27324(11) 0.0395(4) Uani 1 1 d . . . . .
P2 P -0.0052(3) 0.31694(14) 0.15681(12) 0.0542(6) Uani 1 1 d . . . . .
Ni1 Ni -0.02123(12) 0.40847(7) 0.25962(6) 0.0485(3) Uani 1 1 d . . . . .
Sb1 Sb 0.37576(6) 0.75490(4) 0.57314(4) 0.04571(17) Uani 1 1 d . . . . .
Sb2 Sb 0.83594(6) 0.74845(5) 0.24464(4) 0.05598(19) Uani 1 1 d . U . . .
C1_1 C 0.200(5) -0.061(4) 0.168(3) 0.172(18) Uani 0.47(2) 1 d D U P A -1
H1A_1 H 0.118758 -0.095246 0.185400 0.258 Uiso 0.47(2) 1 calc R U P A -1
H1B_1 H 0.259197 -0.097556 0.162128 0.258 Uiso 0.47(2) 1 calc R U P A -1
H1C_1 H 0.260543 -0.002277 0.209983 0.258 Uiso 0.47(2) 1 calc R U P A -1
C2_1 C 0.139(5) -0.039(3) 0.082(3) 0.140(12) Uani 0.47(2) 1 d D U P A -1
H2A_1 H 0.081475 0.000290 0.085962 0.167 Uiso 0.47(2) 1 calc R U P A -1
H2AB_1 H 0.080112 -0.096169 0.037513 0.167 Uiso 0.47(2) 1 calc R U P A -1
C3_1 C 0.289(4) 0.015(3) 0.072(3) 0.131(11) Uani 0.47(2) 1 d D U P A -1
H3A_1 H 0.360021 0.059010 0.124131 0.158 Uiso 0.47(2) 1 calc R U P A -1
H3AB_1 H 0.332164 -0.027874 0.050616 0.158 Uiso 0.47(2) 1 calc R U P A -1
C4_1 C 0.236(6) 0.065(4) 0.005(4) 0.166(15) Uani 0.47(2) 1 d D U P A -1
H4A_1 H 0.158857 0.085765 0.014967 0.199 Uiso 0.47(2) 1 calc R U P A -1
H4AB_1 H 0.199803 0.025554 -0.052580 0.199 Uiso 0.47(2) 1 calc R U P A -1
C5_1 C 0.382(7) 0.148(4) 0.022(4) 0.21(2) Uani 0.47(2) 1 d D U P A -1
H5A_1 H 0.366622 0.187596 -0.016102 0.310 Uiso 0.47(2) 1 calc R U P A -1
H5B_1 H 0.415166 0.183644 0.079977 0.310 Uiso 0.47(2) 1 calc R U P A -1
H5C_1 H 0.455651 0.124111 0.013191 0.310 Uiso 0.47(2) 1 calc R U P A -1
O1_2 O 0.189(4) 0.087(3) -0.009(3) 0.204(11) Uani 0.53(2) 1 d D U P A -2
C1_2 C 0.060(6) -0.009(3) 0.003(3) 0.176(13) Uani 0.53(2) 1 d D U P A -2
H1A_2 H -0.005371 0.003790 0.032774 0.211 Uiso 0.53(2) 1 calc R U P A -2
H1AB_2 H 0.009086 -0.062613 -0.045817 0.211 Uiso 0.53(2) 1 calc R U P A -2
C2_2 C 0.215(5) 0.001(4) 0.059(4) 0.198(13) Uani 0.53(2) 1 d D U P A -2
H2A_2 H 0.244029 0.048826 0.111350 0.238 Uiso 0.53(2) 1 calc R U P A -2
H2AB_2 H 0.206907 -0.058255 0.074566 0.238 Uiso 0.53(2) 1 calc R U P A -2
C3_2 C 0.339(5) 0.028(4) 0.020(4) 0.213(14) Uani 0.53(2) 1 d D U P A -2
H3A_2 H 0.432576 0.050866 0.065705 0.255 Uiso 0.53(2) 1 calc R U P A -2
H3AB_2 H 0.331604 -0.029465 -0.015900 0.255 Uiso 0.53(2) 1 calc R U P A -2
C4_2 C 0.347(7) 0.101(5) -0.034(4) 0.223(15) Uani 0.53(2) 1 d D U P A -2
H4A_2 H 0.333481 0.077988 -0.093353 0.268 Uiso 0.53(2) 1 calc R U P A -2
H4AB_2 H 0.427681 0.161891 -0.007839 0.268 Uiso 0.53(2) 1 calc R U P A -2

loop_
_atom_site_aniso_label
_atom_site_aniso_U_11
_atom_site_aniso_U_22
_atom_site_aniso_U_33
_atom_site_aniso_U_23
_atom_site_aniso_U_13
_atom_site_aniso_U_12
Na1 0.0348(14) 0.0392(14) 0.0441(15) 0.0091(12) 0.0158(12) 0.0180(11)
C1 0.053(4) 0.038(4) 0.038(4) 0.012(3) 0.007(3) 0.019(3)
C2 0.053(5) 0.056(5) 0.051(5) 0.013(4) 0.010(4) 0.022(4)
C3 0.084(7) 0.089(8) 0.050(5) 0.017(5) 0.023(5) 0.047(6)
C4 0.119(10) 0.076(7) 0.047(5) 0.018(5) 0.032(6) 0.052(7)
C5 0.109(8) 0.048(5) 0.034(4) 0.003(3) 0.010(5) 0.033(5)
C6 0.066(5) 0.033(3) 0.035(4) 0.011(3) 0.000(3) 0.016(3)
C7 0.110(5) 0.045(4) 0.039(4) 0.009(3) 0.010(4) 0.009(4)
C8 0.126(5) 0.057(4) 0.056(4) 0.015(4) 0.010(4) 0.030(4)
C9 0.132(5) 0.070(5) 0.079(5) 0.022(4) 0.014(5) 0.035(4)
C10 0.143(6) 0.075(5) 0.080(5) 0.022(4) 0.021(5) 0.022(4)
C11 0.133(5) 0.062(4) 0.066(5) 0.016(4) 0.027(5) 0.001(4)
C12 0.125(5) 0.058(4) 0.052(4) 0.017(3) 0.019(4) -0.004(4)
C13 0.142(8) 0.101(9) 0.105(9) 0.024(7) 0.050(8) -0.035(7)
C14 0.070(4) 0.073(4) 0.044(4) 0.030(3) 0.009(3) -0.003(3)
C15 0.103(5) 0.086(5) 0.055(4) 0.026(4) 0.005(4) -0.008(4)
C16 0.106(6) 0.107(5) 0.072(5) 0.026(5) 0.001(4) -0.003(5)
C17 0.089(5) 0.118(5) 0.070(5) 0.030(4) 0.004(4) 0.007(5)
C18 0.073(5) 0.107(5) 0.059(4) 0.040(4) 0.014(3) 0.016(4)
C19 0.059(4) 0.089(4) 0.051(3) 0.039(3) 0.017(3) 0.013(3)
C20 0.099(7) 0.103(6) 0.083(6) 0.059(5) 0.047(5) 0.066(6)
C21 0.069(6) 0.045(4) 0.058(5) 0.007(4) -0.003(4) 0.034(4)
C22 0.050(5) 0.078(6) 0.076(6) 0.029(5) 0.016(4) 0.040(5)
C23 0.056(5) 0.070(6) 0.071(6) 0.024(5) 0.011(5) 0.029(5)
C24 0.058(5) 0.054(5) 0.063(6) 0.012(4) -0.017(5) 0.013(4)
C25 0.040(4) 0.063(5) 0.069(6) 0.014(5) 0.011(4) 0.016(4)
C26 0.041(4) 0.040(4) 0.068(5) 0.016(4) 0.017(4) 0.021(3)
C27 0.061(5) 0.036(4) 0.058(5) 0.012(3) 0.008(4) 0.025(4)
C28 0.090(6) 0.057(5) 0.080(5) 0.030(4) 0.010(5) 0.016(4)
C29 0.086(6) 0.051(4) 0.093(6) 0.021(4) 0.008(5) 0.028(4)
C30 0.096(8) 0.039(4) 0.104(8) 0.007(5) 0.066(7) 0.021(5)
C31 0.068(6) 0.083(7) 0.068(6) 0.032(5) 0.037(5) 0.021(5)
C32 0.061(6) 0.112(10) 0.082(8) 0.050(7) 0.032(6) 0.034(7)
C33 0.046(5) 0.120(10) 0.061(6) 0.037(7) 0.014(5) -0.008(6)
O1 0.115(5) 0.067(4) 0.061(4) 0.017(3) 0.027(4) -0.022(3)
O2 0.062(3) 0.078(3) 0.059(3) 0.042(3) 0.024(3) 0.033(3)
O3 0.048(3) 0.032(2) 0.050(3) 0.005(2) -0.007(2) 0.018(2)
O4 0.046(3) 0.049(3) 0.049(3) 0.017(3) -0.004(2) 0.008(2)
O5 0.038(3) 0.037(3) 0.067(4) 0.012(3) 0.001(3) 0.008(2)
O6 0.042(3) 0.034(2) 0.046(3) 0.011(2) 0.004(2) 0.017(2)
O7 0.056(3) 0.043(3) 0.053(3) 0.020(3) 0.000(3) 0.002(3)
O8 0.044(3) 0.036(3) 0.077(4) 0.008(3) 0.003(3) 0.013(2)
O9 0.054(3) 0.041(3) 0.037(3) 0.006(2) 0.004(2) 0.016(2)
F1 0.081(4) 0.084(4) 0.090(4) 0.018(3) 0.063(4) 0.035(3)
F2 0.082(4) 0.071(4) 0.075(4) 0.021(3) 0.020(3) 0.011(3)
F3 0.073(4) 0.072(3) 0.073(4) 0.034(3) 0.024(3) 0.043(3)
F4 0.084(4) 0.156(7) 0.082(4) 0.057(4) 0.056(4) 0.082(5)
F5 0.119(5) 0.051(3) 0.088(4) 0.021(3) 0.051(4) 0.025(3)
F6 0.150(6) 0.094(5) 0.073(4) 0.053(4) 0.057(4) 0.087(5)
F7 0.085(4) 0.098(4) 0.079(3) 0.019(3) 0.050(3) 0.045(3)
F8 0.096(2) 0.123(3) 0.102(2) 0.014(2) 0.0382(19) 0.022(2)
F9 0.096(2) 0.123(3) 0.102(2) 0.014(2) 0.0382(19) 0.022(2)
F10 0.096(2) 0.123(3) 0.102(2) 0.014(2) 0.0382(19) 0.022(2)
F11 0.096(2) 0.123(3) 0.102(2) 0.014(2) 0.0382(19) 0.022(2)
F12 0.096(2) 0.123(3) 0.102(2) 0.014(2) 0.0382(19) 0.022(2)
P1 0.0432(10) 0.0308(8) 0.0358(9) 0.0048(7) -0.0004(7) 0.0147(7)
P2 0.0701(14) 0.0345(9) 0.0299(9) 0.0125(7) -0.0009(9) -0.0043(9)
Ni1 0.0503(6) 0.0457(5) 0.0402(5) 0.0218(4) 0.0096(4) 0.0058(4)
Sb1 0.0569(3) 0.0476(3) 0.0574(3) 0.0271(2) 0.0360(3) 0.0315(2)
Sb2 0.0445(3) 0.0706(4) 0.0485(3) -0.0011(3) 0.0208(2) 0.0177(3)
C1_1 0.20(4) 0.18(4) 0.21(3) 0.12(3) 0.12(3) 0.09(3)
C2_1 0.20(3) 0.12(2) 0.14(2) 0.035(18) 0.10(2) 0.08(2)
C3_1 0.19(3) 0.119(19) 0.106(18) 0.052(15) 0.066(19) 0.068(19)
C4_1 0.26(3) 0.11(2) 0.12(2) 0.049(16) 0.04(2) 0.08(2)
C5_1 0.30(4) 0.16(4) 0.17(4) 0.08(3) 0.09(4) 0.06(3)
O1_2 0.30(3) 0.16(2) 0.15(2) 0.006(15) 0.06(2) 0.112(18)
C1_2 0.28(3) 0.16(2) 0.11(2) 0.014(19) 0.05(2) 0.13(2)
C2_2 0.27(3) 0.16(2) 0.15(2) 0.003(17) 0.04(2) 0.12(2)
C3_2 0.28(3) 0.17(3) 0.18(3) -0.01(2) 0.05(2) 0.11(2)
C4_2 0.27(3) 0.19(3) 0.19(3) 0.01(2) 0.05(2) 0.10(3)

loop_
_atom_type_symbol
_atom_type_description
_atom_type_scat_dispersion_real
_atom_type_scat_dispersion_imag
_atom_type_scat_source
C C 0.0033 0.0016 'International Tables Vol C Tables 4.2.6.8 and 6.1.1.4'
O O 0.0106 0.0060 'International Tables Vol C Tables 4.2.6.8 and 6.1.1.4'
F F 0.0171 0.0103 'International Tables Vol C Tables 4.2.6.8 and 6.1.1.4'
P P 0.1023 0.0942 'International Tables Vol C Tables 4.2.6.8 and 6.1.1.4'
H H 0.0000 0.0000 'International Tables Vol C Tables 4.2.6.8 and 6.1.1.4'
Ni Ni 0.3393 1.1124 'International Tables Vol C Tables 4.2.6.8 and 6.1.1.4'
Na Na 0.0362 0.0249 'International Tables Vol C Tables 4.2.6.8 and 6.1.1.4'
Sb Sb -0.5866 1.5461 'International Tables Vol C Tables 4.2.6.8 and 6.1.1.4'

loop_
_geom_angle_atom_site_label_1
_geom_angle_atom_site_label_2
_geom_angle_atom_site_label_3
_geom_angle
F1 Na1 F7 171.6(3)
F1 Na1 O5 91.8(3)
F7 Na1 O5 95.3(3)
F1 Na1 O8 88.5(3)
F7 Na1 O8 97.1(3)
O5 Na1 O8 79.5(2)
F1 Na1 O7 94.3(3)
F7 Na1 O7 82.0(3)
O5 Na1 O7 147.8(2)
O8 Na1 O7 69.1(2)
F1 Na1 O4 85.8(2)
F7 Na1 O4 92.6(2)
O5 Na1 O4 68.99(19)
O8 Na1 O4 147.8(2)
O7 Na1 O4 142.9(2)
F1 Na1 O3 91.4(2)
F7 Na1 O3 80.8(2)
O5 Na1 O3 127.59(19)
O8 Na1 O3 152.8(2)
O7 Na1 O3 83.83(18)
O4 Na1 O3 59.14(17)
C2 C1 C6 119.7(8)
C2 C1 P1 117.1(6)
C6 C1 P1 123.2(7)
C1 C2 C3 121.5(9)
C4 C3 C2 119.0(11)
C3 C4 C5 120.7(10)
C6 C5 C4 120.2(10)
C5 C6 C1 118.8(9)
C5 C6 P2 117.4(7)
C1 C6 P2 123.8(7)
C8 C7 C12 117.3(12)
C8 C7 P2 121.2(9)
C12 C7 P2 120.8(11)
C7 C8 C9 124.0(13)
C10 C9 C8 113.5(16)
C11 C10 C9 127.6(15)
C10 C11 C12 118.2(14)
O1 C12 C7 115.3(11)
O1 C12 C11 125.3(12)
C7 C12 C11 119.3(15)
C15 C14 C19 119.7(10)
C15 C14 P2 125.1(9)
C19 C14 P2 115.2(8)
C14 C15 C16 119.7(14)
C17 C16 C15 119.3(14)
C16 C17 C18 124.0(13)
C19 C18 C17 116.5(13)
O2 C19 C18 125.1(11)
O2 C19 C14 114.2(8)
C18 C19 C14 120.8(11)
C22 C21 O3 108.3(8)
O4 C22 C21 109.4(8)
C24 C23 O4 107.8(8)
C23 C24 O5 113.0(8)
O6 C26 C27 108.4(7)
O7 C27 C26 109.8(6)
C29 C28 O7 113.2(10)
O8 C29 C28 111.1(10)
C32 C31 Ni1 67.2(7)
C33 C32 C31 120.3(12)
C33 C32 Ni1 70.7(8)
C31 C32 Ni1 71.7(7)
C32 C33 Ni1 69.6(6)
C12 O1 C13 121.7(13)
C19 O2 C20 118.0(8)
C21 O3 P1 117.6(5)
C21 O3 Na1 109.5(4)
P1 O3 Na1 129.4(3)
C22 O4 C23 107.3(7)
C22 O4 Na1 120.1(5)
C23 O4 Na1 110.0(5)
C25 O5 C24 113.6(7)
C25 O5 Na1 120.8(5)
C24 O5 Na1 112.6(5)
C26 O6 P1 118.4(5)
C27 O7 C28 116.9(8)
C27 O7 Na1 131.7(5)
C28 O7 Na1 103.7(6)
C29 O8 C30 108.1(8)
C29 O8 Na1 114.3(6)
C30 O8 Na1 120.6(6)
P1 O9 Ni1 119.7(3)
Sb1 F1 Na1 162.0(4)
Sb2 F7 Na1 168.2(4)
O9 P1 O6 116.3(3)
O9 P1 O3 109.9(3)
O6 P1 O3 103.9(3)
O9 P1 C1 114.4(3)
O6 P1 C1 104.5(3)
O3 P1 C1 107.1(4)
C14 P2 C7 110.2(5)
C14 P2 C6 101.7(4)
C7 P2 C6 101.3(5)
C14 P2 Ni1 116.0(4)
C7 P2 Ni1 112.1(3)
C6 P2 Ni1 114.2(3)
O9 Ni1 C32 132.3(5)
O9 Ni1 C33 169.4(4)
C32 Ni1 C33 39.7(5)
O9 Ni1 C31 96.9(4)
C32 Ni1 C31 41.1(5)
C33 Ni1 C31 72.9(5)
O9 Ni1 P2 93.45(19)
C32 Ni1 P2 131.1(4)
C33 Ni1 P2 96.6(4)
C31 Ni1 P2 168.7(3)
F2 Sb1 F3 90.5(3)
F2 Sb1 F5 179.4(3)
F3 Sb1 F5 89.5(3)
F2 Sb1 F6 90.7(3)
F3 Sb1 F6 178.3(3)
F5 Sb1 F6 89.3(3)
F2 Sb1 F4 89.3(4)
F3 Sb1 F4 90.6(3)
F5 Sb1 F4 90.0(3)
F6 Sb1 F4 90.7(3)
F2 Sb1 F1 89.1(3)
F3 Sb1 F1 90.3(3)
F5 Sb1 F1 91.5(3)
F6 Sb1 F1 88.5(3)
F4 Sb1 F1 178.2(3)
F9 Sb2 F11 91.0(4)
F9 Sb2 F12 177.8(4)
F11 Sb2 F12 89.1(4)
F9 Sb2 F7 89.9(3)
F11 Sb2 F7 91.7(3)
F12 Sb2 F7 92.3(3)
F9 Sb2 F10 88.9(4)
F11 Sb2 F10 90.5(4)
F12 Sb2 F10 88.9(4)
F7 Sb2 F10 177.5(4)
F9 Sb2 F8 91.4(4)
F11 Sb2 F8 177.3(4)
F12 Sb2 F8 88.7(4)
F7 Sb2 F8 86.9(3)
F10 Sb2 F8 91.0(4)
C1_1 C2_1 C3_1 98(3)
C4_1 C3_1 C2_1 99(3)
C3_1 C4_1 C5_1 99(3)
C1_2 O1_2 C4_2 132(4)
C2_2 C1_2 O1_2 71(3)
C3_2 C2_2 C1_2 116(3)
C4_2 C3_2 C2_2 120(3)
C3_2 C4_2 O1_2 76(3)

loop_
_geom_bond_atom_site_label_1
_geom_bond_atom_site_label_2
_geom_bond_distance
Na1 F1 2.295(6)
Na1 F7 2.300(6)
Na1 O5 2.397(6)
Na1 O8 2.428(6)
Na1 O7 2.527(6)
Na1 O4 2.531(6)
Na1 O3 2.997(6)
C1 C2 1.385(12)
C1 C6 1.397(11)
C1 P1 1.795(8)
C2 C3 1.388(14)
C3 C4 1.364(17)
C4 C5 1.403(17)
C5 C6 1.394(12)
C6 P2 1.842(10)
C7 C8 1.380(18)
C7 C12 1.397(17)
C7 P2 1.822(11)
C8 C9 1.424(16)
C9 C10 1.39(2)
C10 C11 1.27(2)
C11 C12 1.468(19)
C12 O1 1.344(18)
C13 O1 1.441(15)
C14 C15 1.372(16)
C14 C19 1.417(15)
C14 P2 1.816(9)
C15 C16 1.415(18)
C16 C17 1.32(2)
C17 C18 1.413(19)
C18 C19 1.389(14)
C19 O2 1.344(13)
C20 O2 1.446(12)
C21 C22 1.461(13)
C21 O3 1.483(9)
C22 O4 1.392(12)
C23 C24 1.426(14)
C23 O4 1.467(11)
C24 O5 1.428(10)
C25 O5 1.420(11)
C26 O6 1.472(10)
C26 C27 1.495(11)
C27 O7 1.414(11)
C28 C29 1.409(16)
C28 O7 1.426(11)
C29 O8 1.401(12)
C30 O8 1.403(12)
C31 C32 1.414(16)
C31 Ni1 2.041(11)
C32 C33 1.350(19)
C32 Ni1 1.981(12)
C33 Ni1 1.994(10)
O3 P1 1.567(5)
O6 P1 1.559(5)
O9 P1 1.481(6)
O9 Ni1 1.925(6)
F1 Sb1 1.875(5)
F2 Sb1 1.845(6)
F3 Sb1 1.854(5)
F4 Sb1 1.869(5)
F5 Sb1 1.861(7)
F6 Sb1 1.861(5)
F7 Sb2 1.859(6)
F8 Sb2 1.875(10)
F9 Sb2 1.836(9)
F10 Sb2 1.868(8)
F11 Sb2 1.839(10)
F12 Sb2 1.844(9)
P2 Ni1 2.192(3)
C1_1 C2_1 1.56(4)
C2_1 C3_1 1.57(4)
C3_1 C4_1 1.55(4)
C4_1 C5_1 1.56(4)
O1_2 C1_2 1.73(5)
O1_2 C4_2 1.73(5)
C1_2 C2_2 1.57(4)
C2_2 C3_2 1.56(4)
C3_2 C4_2 1.55(4)
